data_2215492
loop_
_publ_author_name
'Hua-Gang Yao'
'Min Ji'
'Long-Jiang Zou'
'Yong-Lin An'

_publ_section_title
<i>catena</i>-Poly[\m~2~-oxalato-\k^4^<i>O</i>,<i>O</i>':<i>O</i>'',<i>O</i>'''-bis(pyridine-\k<i>N</i>)zinc(II)]
_journal_coeditor_code GW2024
_journal_issue 10
_journal_name_full 'Acta Crystallographica Section E'
_journal_page_first m2535
_journal_page_last m2535
_journal_paper_doi 10.1107/S1600536807044285
_journal_volume 63
_journal_year 2007
_chemical_formula_iupac '[Zn (C2 O4) (C5 H5 N)2]'
_chemical_formula_moiety 'C12 H10 N2 O4 Zn'
_chemical_formula_sum 'C12 H10 N2 O4 Zn'
_chemical_formula_weight 311.59
_chemical_name_systematic
;
catena-poly[\m~2~-oxalato-\k^4^O,O':O'',O'''-bis(pyridine-\kN)zinc(II)]
;
_space_group_IT_number 14
_symmetry_cell_setting monoclinic
_symmetry_space_group_name_Hall '-P 2yn'
_symmetry_space_group_name_H-M 'P 1 21/n 1'
_atom_sites_solution_hydrogens geom
_atom_sites_solution_primary direct
_atom_sites_solution_secondary difmap
_audit_creation_method SHELXL97
_cell_angle_alpha 90.00
_cell_angle_beta 94.402(4)
_cell_angle_gamma 90.00
_cell_formula_units_Z 4
_cell_length_a 9.4780(9)
_cell_length_b 9.2118(8)
_cell_length_c 15.0863(13)
_cell_measurement_reflns_used 2981
_cell_measurement_temperature 293(2)
_cell_measurement_theta_max 26.32
_cell_measurement_theta_min 2.46
_cell_volume 1313.3(2)
_computing_cell_refinement 'SMART (Bruker, 2001)'
_computing_data_collection 'SMART (Bruker, 2001)'
_computing_data_reduction 'SMART [or SAINT-Plus?] (Bruker, 2001)'
_computing_molecular_graphics 'SHELXTL (Sheldrick, 1997b)'
_computing_publication_material 'SHELXTL (Sheldrick, 1997b)'
_computing_structure_refinement 'SHELXL97 (Sheldrick, 1997a)'
_computing_structure_solution 'SHELXS97 (Sheldrick, 1997a)'
_diffrn_ambient_temperature 293(2)
_diffrn_measured_fraction_theta_full 0.997
_diffrn_measured_fraction_theta_max 0.997
_diffrn_measurement_device_type 'Bruker SMART APEX CCD'
_diffrn_measurement_method '\f and \w'
_diffrn_radiation_monochromator graphite
_diffrn_radiation_source 'fine-focus sealed tube'
_diffrn_radiation_type MoK\a
_diffrn_radiation_wavelength 0.71073
_diffrn_reflns_av_R_equivalents 0.0672
_diffrn_reflns_av_sigmaI/netI 0.0461
_diffrn_reflns_limit_h_max 12
_diffrn_reflns_limit_h_min -12
_diffrn_reflns_limit_k_max 11
_diffrn_reflns_limit_k_min -11
_diffrn_reflns_limit_l_max 19
_diffrn_reflns_limit_l_min -19
_diffrn_reflns_number 15885
_diffrn_reflns_theta_full 27.44
_diffrn_reflns_theta_max 27.44
_diffrn_reflns_theta_min 2.46
_diffrn_standards_decay_% 0
_diffrn_standards_interval_count 0
_diffrn_standards_interval_time 0
_diffrn_standards_number 0
_exptl_absorpt_coefficient_mu 1.880
_exptl_absorpt_correction_T_max 0.7049
_exptl_absorpt_correction_T_min 0.6024
_exptl_absorpt_correction_type multi-scan
_exptl_absorpt_process_details '(SADABS; Sheldrick, 2001)'
_exptl_crystal_colour yellow
_exptl_crystal_density_diffrn 1.576
_exptl_crystal_density_method 'not measured'
_exptl_crystal_description block
_exptl_crystal_F_000 632
_exptl_crystal_size_max 0.30
_exptl_crystal_size_mid 0.25
_exptl_crystal_size_min 0.20
_refine_diff_density_max 0.531
_refine_diff_density_min -0.330
_refine_ls_extinction_method none
_refine_ls_goodness_of_fit_ref 0.824
_refine_ls_hydrogen_treatment constr
_refine_ls_matrix_type full
_refine_ls_number_parameters 172
_refine_ls_number_reflns 2981
_refine_ls_number_restraints 0
_refine_ls_restrained_S_all 0.824
_refine_ls_R_factor_all 0.0519
_refine_ls_R_factor_gt 0.0296
_refine_ls_shift/su_max 0.001
_refine_ls_shift/su_mean 0.000
_refine_ls_structure_factor_coef Fsqd
_refine_ls_weighting_details 'calc w = 1/[\s^2^(Fo^2^)+(0.0391P)^2^+0.8316P] where P=(Fo^2^+2Fc^2^)/3'
_refine_ls_weighting_scheme calc
_refine_ls_wR_factor_gt 0.0734
_refine_ls_wR_factor_ref 0.0805
_reflns_number_gt 2030
_reflns_number_total 2981
_reflns_threshold_expression I>2\s(I)
_cod_data_source_file gw2024.cif
_cod_data_source_block I
_cod_original_sg_symbol_H-M P21/n
_cod_database_code 2215492
_cod_database_fobs_code 2215492

loop_
_symmetry_equiv_pos_as_xyz
'x, y, z'
'-x+1/2, y+1/2, -z+1/2'
'-x, -y, -z'
'x-1/2, -y-1/2, z-1/2'

loop_
_atom_site_type_symbol
_atom_site_label
_atom_site_fract_x
_atom_site_fract_y
_atom_site_fract_z
_atom_site_U_iso_or_equiv
_atom_site_adp_type
_atom_site_calc_flag
_atom_site_refinement_flags
_atom_site_occupancy
Zn Zn1 0.75084(3) -0.34984(3) 0.504672(15) 0.02915(10) Uani d . 1
O O1 0.56734(16) -0.36565(17) 0.57297(10) 0.0330(4) Uani d . 1
O O2 0.92978(16) -0.36105(18) 0.43119(9) 0.0335(4) Uani d . 1
O O3 0.86912(16) -0.51562(18) 0.57471(10) 0.0359(4) Uani d . 1
O O4 0.63625(16) -0.51363(18) 0.42912(10) 0.0351(4) Uani d . 1
N N1 0.6728(2) -0.1855(2) 0.41113(12) 0.0361(5) Uani d . 1
N N2 0.8342(2) -0.1952(2) 0.60162(12) 0.0340(5) Uani d . 1
C C1 0.4796(2) -0.4570(2) 0.54165(13) 0.0267(5) Uani d . 1
C C2 1.0183(2) -0.4548(3) 0.45843(12) 0.0273(5) Uani d . 1
C C3 0.6379(3) -0.0519(3) 0.43339(17) 0.0508(7) Uani d . 1
H H3A 0.6433 -0.0276 0.4934 0.061 Uiso calc R 1
C C4 0.5940(4) 0.0530(4) 0.37219(19) 0.0663(9) Uani d . 1
H H4A 0.5703 0.1456 0.3907 0.080 Uiso calc R 1
C C5 0.5860(3) 0.0183(4) 0.28352(19) 0.0618(9) Uani d . 1
H H5A 0.5558 0.0865 0.2407 0.074 Uiso calc R 1
C C6 0.6231(4) -0.1172(4) 0.25962(18) 0.0606(9) Uani d . 1
H H6A 0.6201 -0.1430 0.1999 0.073 Uiso calc R 1
C C7 0.6655(3) -0.2167(3) 0.32437(16) 0.0481(7) Uani d . 1
H H7A 0.6900 -0.3097 0.3070 0.058 Uiso calc R 1
C C8 0.9477(3) -0.1161(3) 0.58687(16) 0.0474(7) Uani d . 1
H H8A 0.9903 -0.1306 0.5340 0.057 Uiso calc R 1
C C9 1.0050(3) -0.0147(3) 0.64543(18) 0.0575(8) Uani d . 1
H H9A 1.0835 0.0391 0.6317 0.069 Uiso calc R 1
C C10 0.9457(3) 0.0066(3) 0.72456(17) 0.0512(7) Uani d . 1
H H10A 0.9831 0.0744 0.7656 0.061 Uiso calc R 1
C C11 0.8304(3) -0.0743(4) 0.74121(17) 0.0556(8) Uani d . 1
H H11A 0.7875 -0.0626 0.7942 0.067 Uiso calc R 1
C C12 0.7781(3) -0.1733(3) 0.67895(16) 0.0473(7) Uani d . 1
H H12A 0.6995 -0.2279 0.6914 0.057 Uiso calc R 1

loop_
_atom_site_aniso_label
_atom_site_aniso_U_11
_atom_site_aniso_U_22
_atom_site_aniso_U_33
_atom_site_aniso_U_12
_atom_site_aniso_U_13
_atom_site_aniso_U_23
Zn1 0.02419(15) 0.03332(17) 0.03018(15) -0.00085(13) 0.00355(10) -0.00017(12)
O1 0.0294(9) 0.0360(10) 0.0342(8) -0.0041(8) 0.0056(6) -0.0073(7)
O2 0.0297(9) 0.0397(10) 0.0317(7) 0.0054(8) 0.0062(6) 0.0067(7)
O3 0.0296(9) 0.0446(11) 0.0347(8) 0.0057(8) 0.0107(7) 0.0074(7)
O4 0.0274(9) 0.0423(10) 0.0365(8) -0.0053(8) 0.0089(7) -0.0072(7)
N1 0.0306(11) 0.0414(13) 0.0364(10) 0.0021(10) 0.0040(8) 0.0064(9)
N2 0.0320(11) 0.0376(12) 0.0323(9) -0.0029(9) 0.0015(8) -0.0024(9)
C1 0.0236(12) 0.0290(13) 0.0274(10) 0.0011(10) 0.0005(9) 0.0015(9)
C2 0.0258(12) 0.0314(14) 0.0245(10) -0.0021(11) 0.0008(9) -0.0026(9)
C3 0.0587(19) 0.0557(19) 0.0393(13) 0.0220(16) 0.0127(12) 0.0041(13)
C4 0.081(2) 0.056(2) 0.0629(18) 0.0327(19) 0.0142(17) 0.0092(16)
C5 0.066(2) 0.069(2) 0.0498(16) 0.0170(18) 0.0022(14) 0.0221(16)
C6 0.075(2) 0.066(2) 0.0380(14) -0.0004(18) -0.0093(14) 0.0059(14)
C7 0.0603(18) 0.0448(17) 0.0378(13) -0.0016(15) -0.0060(12) -0.0006(12)
C8 0.0480(17) 0.0596(19) 0.0356(12) -0.0180(14) 0.0105(11) -0.0063(12)
C9 0.0552(19) 0.066(2) 0.0514(16) -0.0291(16) 0.0068(13) -0.0085(15)
C10 0.0556(18) 0.0557(19) 0.0414(14) -0.0129(15) -0.0027(12) -0.0137(13)
C11 0.0555(19) 0.072(2) 0.0409(14) -0.0116(17) 0.0122(13) -0.0204(14)
C12 0.0402(15) 0.063(2) 0.0397(13) -0.0138(14) 0.0107(11) -0.0091(13)

loop_
_atom_type_symbol
_atom_type_description
_atom_type_scat_dispersion_real
_atom_type_scat_dispersion_imag
_atom_type_scat_source
C C 0.0033 0.0016 'International Tables Vol C Tables 4.2.6.8 and 6.1.1.4'
H H 0.0000 0.0000 'International Tables Vol C Tables 4.2.6.8 and 6.1.1.4'
N N 0.0061 0.0033 'International Tables Vol C Tables 4.2.6.8 and 6.1.1.4'
O O 0.0106 0.0060 'International Tables Vol C Tables 4.2.6.8 and 6.1.1.4'
Zn Zn 0.2839 1.4301 'International Tables Vol C Tables 4.2.6.8 and 6.1.1.4'

loop_
_geom_angle_atom_site_label_1
_geom_angle_atom_site_label_2
_geom_angle_atom_site_label_3
_geom_angle_site_symmetry_1
_geom_angle_site_symmetry_3
_geom_angle
_geom_angle_publ_flag
O1 Zn1 O2 . . 172.80(6) y
O1 Zn1 O3 . . 97.56(6) y
O2 Zn1 O3 . . 79.08(6) y
O1 Zn1 O4 . . 78.81(6) y
O2 Zn1 O4 . . 94.69(6) y
O3 Zn1 O4 . . 89.14(7) y
O1 Zn1 N2 . . 89.26(6) ?
O2 Zn1 N2 . . 97.02(7) ?
O3 Zn1 N2 . . 89.18(7) ?
O4 Zn1 N2 . . 167.63(6) ?
O1 Zn1 N1 . . 96.57(7) ?
O2 Zn1 N1 . . 86.54(7) ?
O3 Zn1 N1 . . 165.55(7) ?
O4 Zn1 N1 . . 90.68(7) ?
N2 Zn1 N1 . . 93.98(8) ?
C2 O2 Zn1 . . 114.15(13) ?
C1 O1 Zn1 . . 114.47(13) ?
C1 O4 Zn1 3_646 . 113.00(13) ?
C2 O3 Zn1 3_746 . 113.18(14) ?
C12 N2 C8 . . 116.4(2) ?
C12 N2 Zn1 . . 123.04(15) ?
C8 N2 Zn1 . . 120.56(16) ?
O3 C2 O2 3_746 . 126.43(19) ?
O3 C2 C2 3_746 3_746 117.1(2) ?
O2 C2 C2 . 3_746 116.5(2) ?
O4 C1 O1 3_646 . 126.28(19) ?
O4 C1 C1 3_646 3_646 117.1(2) ?
O1 C1 C1 . 3_646 116.6(2) ?
C3 N1 C7 . . 117.0(2) ?
C3 N1 Zn1 . . 124.40(16) ?
C7 N1 Zn1 . . 118.55(18) ?
N2 C12 C11 . . 123.6(3) ?
N1 C7 C6 . . 122.8(3) ?
C11 C10 C9 . . 118.0(3) ?
N2 C8 C9 . . 123.4(2) ?
C10 C11 C12 . . 119.3(2) ?
C6 C5 C4 . . 118.6(3) ?
C5 C6 C7 . . 119.5(3) ?
C8 C9 C10 . . 119.4(3) ?
C3 C4 C5 . . 118.8(3) ?
N1 C3 C4 . . 123.4(2) ?
H3A C3 N1 . . 118.67 ?
H3A C3 C4 . . 118.70 ?
H4A C4 C3 . . 120.25 ?
H4A C4 C5 . . 120.22 ?
H5A C5 C4 . . 120.69 ?
H5A C5 C6 . . 120.71 ?
H6A C6 C5 . . 120.35 ?
H6A C6 C7 . . 120.35 ?
H7A C7 C6 . . 118.22 ?
H7A C7 N1 . . 118.28 ?
H8A C8 N2 . . 118.38 ?
H8A C8 C9 . . 118.39 ?
H9A C9 C8 . . 120.51 ?
H9A C9 C10 . . 120.52 ?
H10A C10 C9 . . 120.59 ?
H10A C10 C11 . . 120.64 ?
H11A C11 C10 . . 120.53 ?
H11A C11 C12 . . 120.57 ?
H12A C12 C11 . . 118.34 ?
H12A C12 N2 . . 118.41 ?

loop_
_geom_bond_atom_site_label_1
_geom_bond_atom_site_label_2
_geom_bond_site_symmetry_2
_geom_bond_distance
_geom_bond_publ_flag
Zn1 O1 . 2.0935(15) y
Zn1 O2 . 2.0987(15) y
Zn1 O3 . 2.1269(16) y
Zn1 O4 . 2.1365(16) y
Zn1 N2 . 2.1485(19) y
Zn1 N1 . 2.161(2) y
O2 C2 . 1.251(3) ?
O1 C1 . 1.250(3) ?
O4 C1 3_646 1.244(3) ?
O3 C2 3_746 1.243(3) ?
N2 C12 . 1.334(3) ?
N2 C8 . 1.332(3) ?
C2 O3 3_746 1.243(3) ?
C2 C2 3_746 1.566(4) ?
C1 O4 3_646 1.244(3) ?
C1 C1 3_646 1.559(4) ?
N1 C3 . 1.324(3) ?
N1 C7 . 1.337(3) ?
C12 C11 . 1.374(4) ?
C7 C6 . 1.377(4) ?
C10 C11 . 1.362(4) ?
C10 C9 . 1.372(4) ?
C8 C9 . 1.369(4) ?
C5 C6 . 1.354(4) ?
C5 C4 . 1.372(4) ?
C4 C3 . 1.378(4) ?
C3 H3A . 0.930 ?
C4 H4A . 0.930 ?
C5 H5A . 0.930 ?
C6 H6A . 0.930 ?
C7 H7A . 0.930 ?
C8 H8A . 0.930 ?
C9 H9A . 0.930 ?
C10 H10A . 0.930 ?
C11 H11A . 0.930 ?
C12 H12A . 0.930 ?
